data_7238366
loop_
_publ_author_name
'Liu, Wenlong'
'Yu, Jianghua'
'Jiang, Jiaxun'
'Yuan, Limin'
'Xu, Bin'
'Liu, Qiang'
'Qu, Botao'
'Zhang, Guoqing'
'Yan, Chaoguo'

_publ_section_title
;
 Hydrothermal syntheses, structures and luminescent properties of Zn(ii)
 coordination polymers assembled with benzene-1,2,3-tricarboxylic acid
 involving in situ ligand reactions
;
_journal_issue 7
_journal_name_full CrystEngComm
_journal_page_first 2764
_journal_paper_doi 10.1039/c0ce00950d
_journal_volume 13
_journal_year 2011
_chemical_formula_moiety '2(C38 H26 N4 O14 Zn3), H2 O, 3(H4 O2)'
_chemical_formula_sum 'C76 H66 N8 O35 Zn6'
_chemical_formula_weight 2043.59
_space_group_IT_number 15
_space_group_name_Hall '-C 2yc'
_space_group_name_H-M_alt 'C 1 2/c 1'
_symmetry_cell_setting monoclinic
_symmetry_space_group_name_Hall '-C 2yc'
_symmetry_space_group_name_H-M 'C 1 2/c 1'
_atom_sites_solution_hydrogens geom
_atom_sites_solution_primary direct
_atom_sites_solution_secondary difmap
_audit_creation_method SHELXL-97
_cell_angle_alpha 90.00
_cell_angle_beta 108.736(2)
_cell_angle_gamma 90.00
_cell_formula_units_Z 2
_cell_length_a 20.920(3)
_cell_length_b 9.4373(13)
_cell_length_c 22.981(3)
_cell_measurement_reflns_used 2445
_cell_measurement_temperature 296(2)
_cell_measurement_theta_max 21.56
_cell_measurement_theta_min 2.29
_cell_volume 4296.7(10)
_computing_cell_refinement 'SAINT-plus(Bruker, 2003)'
_computing_data_collection SMART(Burker,1997--2002)
_computing_data_reduction SAINT-plus
_computing_molecular_graphics SHELXTL
_computing_publication_material SHELXTL
_computing_structure_refinement SHELXTL
_computing_structure_solution 'SHELXTL(Bruker, 2000)'
_diffrn_ambient_temperature 296(2)
_diffrn_measured_fraction_theta_full 0.998
_diffrn_measured_fraction_theta_max 0.998
_diffrn_measurement_device_type 'Bruker AXS SMART APEX CCD '
_diffrn_measurement_method '\f and \w scans'
_diffrn_radiation_monochromator graphite
_diffrn_radiation_source 'sealed tube'
_diffrn_radiation_type MoK\a
_diffrn_radiation_wavelength 0.71073
_diffrn_reflns_av_R_equivalents 0.0604
_diffrn_reflns_av_sigmaI/netI 0.0608
_diffrn_reflns_limit_h_max 26
_diffrn_reflns_limit_h_min -24
_diffrn_reflns_limit_k_max 11
_diffrn_reflns_limit_k_min -11
_diffrn_reflns_limit_l_max 26
_diffrn_reflns_limit_l_min -28
_diffrn_reflns_number 17069
_diffrn_reflns_theta_full 26.48
_diffrn_reflns_theta_max 26.48
_diffrn_reflns_theta_min 1.87
_exptl_absorpt_coefficient_mu 1.740
_exptl_absorpt_correction_T_max 0.570
_exptl_absorpt_correction_T_min 0.485
_exptl_absorpt_correction_type multi-scan
_exptl_absorpt_process_details '(SADABS; Sheldrick, 2004)'
_exptl_crystal_colour colourless
_exptl_crystal_density_diffrn 1.580
_exptl_crystal_density_method 'not measured'
_exptl_crystal_description block
_exptl_crystal_F_000 2076
_exptl_crystal_size_max 0.42
_exptl_crystal_size_mid 0.35
_exptl_crystal_size_min 0.32
_refine_diff_density_max 0.863
_refine_diff_density_min -1.830
_refine_diff_density_rms 0.163
_refine_ls_extinction_method none
_refine_ls_goodness_of_fit_ref 1.069
_refine_ls_hydrogen_treatment mixed
_refine_ls_matrix_type full
_refine_ls_number_parameters 317
_refine_ls_number_reflns 4441
_refine_ls_number_restraints 13
_refine_ls_restrained_S_all 1.068
_refine_ls_R_factor_all 0.1183
_refine_ls_R_factor_gt 0.0768
_refine_ls_shift/su_max 0.000
_refine_ls_shift/su_mean 0.000
_refine_ls_structure_factor_coef Fsqd
_refine_ls_weighting_details 'calc w=1/[\s^2^(Fo^2^)+(0.1603P)^2^+15.8753P] where P=(Fo^2^+2Fc^2^)/3'
_refine_ls_weighting_scheme calc
_refine_ls_wR_factor_gt 0.2389
_refine_ls_wR_factor_ref 0.2692
_reflns_number_gt 2831
_reflns_number_total 4441
_reflns_threshold_expression >2sigma(I)
_cod_data_source_file c0ce00950d.txt
_cod_data_source_block 3
_cod_original_cell_volume 4296.6(10)
_cod_original_sg_symbol_H-M 'C 2/c'
_cod_database_code 7238366

loop_
_symmetry_equiv_pos_as_xyz
'x, y, z'
'-x, y, -z+1/2'
'x+1/2, y+1/2, z'
'-x+1/2, y+1/2, -z+1/2'
'-x, -y, -z'
'x, -y, z-1/2'
'-x+1/2, -y+1/2, -z'
'x+1/2, -y+1/2, z-1/2'

loop_
_atom_site_label
_atom_site_type_symbol
_atom_site_fract_x
_atom_site_fract_y
_atom_site_fract_z
_atom_site_U_iso_or_equiv
_atom_site_adp_type
_atom_site_occupancy
_atom_site_symmetry_multiplicity
_atom_site_calc_flag
_atom_site_refinement_flags
_atom_site_disorder_assembly
_atom_site_disorder_group
Zn1 Zn 0.21273(4) 0.85705(8) 0.26117(4) 0.0354(3) Uani 1 1 d . . .
Zn2 Zn 0.5000 0.58471(16) 0.2500 0.0519(4) Uani 1 2 d S . .
C1 C 0.3286(4) 0.7414(7) 0.1665(3) 0.0327(15) Uani 1 1 d . . .
C2 C 0.3369(3) 0.8754(7) 0.1930(3) 0.0310(14) Uani 1 1 d . . .
C3 C 0.3302(4) 0.9933(7) 0.1566(3) 0.0392(17) Uani 1 1 d . A .
C4 C 0.3166(4) 0.9801(8) 0.0949(3) 0.0464(19) Uani 1 1 d . . .
H4 H 0.3133 1.0605 0.0707 0.056 Uiso 1 1 calc R . .
C5 C 0.3078(5) 0.8479(9) 0.0681(4) 0.050(2) Uani 1 1 d . . .
H5 H 0.2987 0.8390 0.0259 0.060 Uiso 1 1 calc R . .
C6 C 0.3125(4) 0.7303(8) 0.1036(4) 0.0445(19) Uani 1 1 d . . .
H6 H 0.3048 0.6414 0.0852 0.053 Uiso 1 1 calc R . .
C7 C 0.3390(4) 0.6084(7) 0.2047(3) 0.0352(16) Uani 1 1 d . . .
C8 C 0.3553(4) 0.8880(7) 0.2636(3) 0.0369(17) Uani 1 1 d . . .
C9 C 0.3321(5) 1.1430(8) 0.1820(4) 0.057(2) Uani 1 1 d . . .
C10 C 0.1565(4) 1.0068(8) 0.1435(3) 0.0465(19) Uani 1 1 d . . .
H10 H 0.1690 1.0878 0.1675 0.056 Uiso 1 1 calc R . .
C11 C 0.1263(4) 1.0206(8) 0.0811(4) 0.049(2) Uani 1 1 d . . .
H11 H 0.1194 1.1107 0.0639 0.058 Uiso 1 1 calc R . .
C12 C 0.1063(4) 0.9054(9) 0.0439(3) 0.0425(18) Uani 1 1 d . . .
C13 C 0.1183(5) 0.7733(9) 0.0731(4) 0.059(2) Uani 1 1 d . . .
H13 H 0.1060 0.6909 0.0500 0.071 Uiso 1 1 calc R . .
C14 C 0.1480(5) 0.7649(9) 0.1351(4) 0.057(2) Uani 1 1 d . . .
H14 H 0.1545 0.6761 0.1536 0.068 Uiso 1 1 calc R . .
C15 C 0.0103(5) 0.8167(12) -0.1202(4) 0.064(3) Uani 1 1 d . . .
H15 H -0.0172 0.7438 -0.1416 0.077 Uiso 1 1 calc R . .
C16 C 0.0343(5) 0.8091(12) -0.0577(4) 0.065(3) Uani 1 1 d . . .
H16 H 0.0234 0.7316 -0.0377 0.078 Uiso 1 1 calc R . .
C17 C 0.0743(4) 0.9143(9) -0.0240(3) 0.047(2) Uani 1 1 d . . .
C18 C 0.0878(6) 1.0249(10) -0.0548(4) 0.076(3) Uani 1 1 d . . .
H18 H 0.1147 1.0993 -0.0339 0.091 Uiso 1 1 calc R . .
C19 C 0.0602(7) 1.0260(10) -0.1200(4) 0.080(4) Uani 1 1 d . . .
H19 H 0.0685 1.1049 -0.1408 0.096 Uiso 1 1 calc R . .
N1 N 0.1683(3) 0.8798(6) 0.1704(3) 0.0390(14) Uani 1 1 d . . .
N2 N 0.0243(4) 0.9245(9) -0.1523(3) 0.0557(19) Uani 1 1 d . . .
O1 O 0.3947(3) 0.5840(6) 0.2439(2) 0.0445(13) Uani 1 1 d . . .
O2 O 0.2893(3) 0.5280(6) 0.1924(3) 0.0542(15) Uani 1 1 d . . .
O3 O 0.3125(3) 0.8443(5) 0.2874(2) 0.0415(12) Uani 1 1 d . . .
O4 O 0.4107(3) 0.9355(6) 0.2927(3) 0.0494(14) Uani 1 1 d . . .
O5 O 0.3071(3) 1.1614(6) 0.2223(3) 0.0551(15) Uani 1 1 d . . .
O6 O 0.376(3) 1.227(3) 0.170(3) 0.091(16) Uani 0.52(9) 1 d PU A 1
O6' O 0.329(5) 1.243(2) 0.1474(16) 0.115(16) Uani 0.48(9) 1 d PU A 2
O7 O 0.5000 0.8037(10) 0.2500 0.064(2) Uani 1 2 d S . .
H7A H 0.5390 0.8337 0.2523 0.076 Uiso 0.50 1 d PR . .
H7B H 0.4896 0.8337 0.2807 0.076 Uiso 0.50 1 d PR . .
O8 O 0.5000 0.3598(11) 0.2500 0.098(4) Uani 1 2 d SD . .
H8 H 0.498(7) 0.326(13) 0.284(3) 0.117 Uiso 1 1 d D . .
O1W O 0.3708(8) 0.9013(13) 0.4230(5) 0.069(4) Uani 0.50 1 d P . .
H1WB H 0.4008 0.8371 0.4328 0.083 Uiso 0.50 1 d PR . .
H1WA H 0.3336 0.8729 0.4261 0.083 Uiso 0.50 1 d PR . .
O2W O 0.2454(9) 0.3493(16) 0.0481(6) 0.083(5) Uani 0.50 1 d P . .
H2WA H 0.2855 0.3417 0.0471 0.100 Uiso 0.50 1 d PR . .
H2WB H 0.2219 0.2777 0.0319 0.100 Uiso 0.50 1 d PR . .
O3W O 0.5049(9) 0.1424(18) 0.3567(10) 0.114(7) Uani 0.50 1 d P . .
H3WB H 0.5258 0.0818 0.3833 0.137 Uiso 0.50 1 d PR . .
H3WA H 0.4633 0.1192 0.3381 0.137 Uiso 0.50 1 d PR . .
O4W O 0.5208(16) 0.039(3) 0.4789(11) 0.078(9) Uani 0.25 1 d P . .
H4WB H 0.5591 0.0691 0.5012 0.093 Uiso 0.25 1 d PR . .
H4WA H 0.5000 0.0000 0.5000 0.093 Uiso 0.50 2 d SPR . .

loop_
_atom_site_aniso_label
_atom_site_aniso_U_11
_atom_site_aniso_U_22
_atom_site_aniso_U_33
_atom_site_aniso_U_23
_atom_site_aniso_U_13
_atom_site_aniso_U_12
Zn1 0.0409(5) 0.0319(5) 0.0269(5) 0.0011(3) 0.0017(4) -0.0004(3)
Zn2 0.0558(9) 0.0564(9) 0.0373(8) 0.000 0.0064(6) 0.000
C1 0.037(4) 0.033(3) 0.026(3) 0.001(3) 0.007(3) 0.001(3)
C2 0.025(3) 0.033(3) 0.030(4) -0.001(3) 0.003(3) -0.003(3)
C3 0.050(5) 0.027(3) 0.040(4) 0.002(3) 0.013(4) 0.000(3)
C4 0.060(5) 0.040(4) 0.035(4) 0.007(3) 0.010(4) 0.002(4)
C5 0.060(5) 0.051(5) 0.033(4) 0.000(3) 0.007(4) 0.000(4)
C6 0.051(5) 0.036(4) 0.043(4) -0.004(3) 0.009(4) 0.002(3)
C7 0.042(4) 0.026(3) 0.033(4) -0.004(3) 0.005(3) -0.003(3)
C8 0.037(4) 0.034(3) 0.034(4) 0.001(3) 0.004(3) 0.011(3)
C9 0.088(7) 0.030(4) 0.048(5) -0.003(4) 0.017(5) -0.002(4)
C10 0.062(5) 0.039(4) 0.032(4) 0.001(3) 0.005(4) -0.004(4)
C11 0.063(6) 0.036(4) 0.042(4) 0.007(3) 0.009(4) 0.006(4)
C12 0.035(4) 0.061(5) 0.027(4) -0.001(3) 0.004(3) 0.004(3)
C13 0.078(7) 0.048(5) 0.038(5) -0.006(4) 0.002(4) -0.005(4)
C14 0.073(6) 0.039(4) 0.046(5) -0.007(4) 0.002(5) -0.002(4)
C15 0.052(6) 0.093(7) 0.039(5) -0.007(5) 0.003(4) -0.027(5)
C16 0.067(6) 0.081(6) 0.036(5) 0.003(4) 0.002(4) -0.028(5)
C17 0.047(5) 0.059(5) 0.029(4) -0.002(3) 0.002(4) 0.006(4)
C18 0.122(9) 0.038(5) 0.046(5) 0.005(4) -0.002(6) -0.003(5)
C19 0.137(11) 0.046(5) 0.042(5) 0.000(4) 0.010(6) -0.005(6)
N1 0.042(4) 0.039(3) 0.027(3) -0.001(2) -0.002(3) -0.001(3)
N2 0.050(4) 0.071(5) 0.037(4) 0.007(3) 0.002(3) -0.001(4)
O1 0.037(3) 0.050(3) 0.039(3) 0.011(2) 0.002(2) 0.002(2)
O2 0.047(3) 0.036(3) 0.065(4) 0.011(3) -0.002(3) -0.008(2)
O3 0.041(3) 0.050(3) 0.033(3) 0.009(2) 0.011(2) 0.005(2)
O4 0.035(3) 0.058(3) 0.043(3) -0.012(3) -0.003(3) -0.001(3)
O5 0.061(4) 0.042(3) 0.063(4) -0.011(3) 0.021(3) 0.002(3)
O6 0.15(3) 0.041(10) 0.13(3) -0.041(12) 0.11(2) -0.048(14)
O6' 0.19(5) 0.032(8) 0.123(19) 0.009(10) 0.05(2) -0.022(15)
O7 0.064(6) 0.054(5) 0.074(6) 0.000 0.024(5) 0.000
O8 0.176(13) 0.052(6) 0.051(6) 0.000 0.017(8) 0.000
O1W 0.122(12) 0.056(7) 0.022(6) 0.000(5) 0.010(6) 0.001(7)
O2W 0.113(13) 0.087(11) 0.043(8) 0.020(7) 0.016(8) 0.019(9)
O3W 0.091(12) 0.099(12) 0.174(19) -0.085(13) 0.073(13) -0.062(10)
O4W 0.12(2) 0.058(16) 0.044(15) -0.012(11) 0.013(14) 0.053(16)

loop_
_atom_type_symbol
_atom_type_description
_atom_type_scat_dispersion_real
_atom_type_scat_dispersion_imag
_atom_type_scat_source
C C 0.0033 0.0016 'International Tables Vol C Tables 4.2.6.8 and 6.1.1.4'
H H 0.0000 0.0000 'International Tables Vol C Tables 4.2.6.8 and 6.1.1.4'
N N 0.0061 0.0033 'International Tables Vol C Tables 4.2.6.8 and 6.1.1.4'
O O 0.0106 0.0060 'International Tables Vol C Tables 4.2.6.8 and 6.1.1.4'
Zn Zn 0.2839 1.4301 'International Tables Vol C Tables 4.2.6.8 and 6.1.1.4'

loop_
_geom_angle_atom_site_label_1
_geom_angle_atom_site_label_2
_geom_angle_atom_site_label_3
_geom_angle
_geom_angle_site_symmetry_1
_geom_angle_site_symmetry_3
O2 Zn1 O5 129.3(3) 4 4_545
O2 Zn1 O3 95.2(2) 4 .
O5 Zn1 O3 98.7(2) 4_545 .
O2 Zn1 N1 113.5(2) 4 .
O5 Zn1 N1 104.3(3) 4_545 .
O3 Zn1 N1 114.5(2) . .
O7 Zn2 O8 180.000(3) . .
O7 Zn2 N2 92.3(2) . 7_565
O8 Zn2 N2 87.7(2) . 7_565
O7 Zn2 N2 92.3(2) . 8_566
O8 Zn2 N2 87.7(2) . 8_566
N2 Zn2 N2 175.4(4) 7_565 8_566
O7 Zn2 O1 90.18(15) . 2_655
O8 Zn2 O1 89.82(15) . 2_655
N2 Zn2 O1 87.9(2) 7_565 2_655
N2 Zn2 O1 92.1(2) 8_566 2_655
O7 Zn2 O1 90.18(15) . .
O8 Zn2 O1 89.82(15) . .
N2 Zn2 O1 92.1(2) 7_565 .
N2 Zn2 O1 87.9(2) 8_566 .
O1 Zn2 O1 179.6(3) 2_655 .
C6 C1 C2 118.8(6) . .
C6 C1 C7 119.2(6) . .
C2 C1 C7 121.9(6) . .
C3 C2 C1 119.8(6) . .
C3 C2 C8 121.3(6) . .
C1 C2 C8 118.9(6) . .
C4 C3 C2 120.5(7) . .
C4 C3 C9 117.1(7) . .
C2 C3 C9 122.2(7) . .
C3 C4 C5 120.2(7) . .
C3 C4 H4 119.9 . .
C5 C4 H4 119.9 . .
C6 C5 C4 119.8(8) . .
C6 C5 H5 120.1 . .
C4 C5 H5 120.1 . .
C5 C6 C1 120.8(7) . .
C5 C6 H6 119.6 . .
C1 C6 H6 119.6 . .
O1 C7 O2 124.9(7) . .
O1 C7 C1 120.1(6) . .
O2 C7 C1 115.0(6) . .
O4 C8 O3 124.3(7) . .
O4 C8 C2 118.4(7) . .
O3 C8 C2 117.2(6) . .
O5 C9 O6' 116(3) . .
O5 C9 O6 125.6(12) . .
O6' C9 O6 44.8(18) . .
O5 C9 C3 117.3(8) . .
O6' C9 C3 118.5(15) . .
O6 C9 C3 114.3(12) . .
N1 C10 C11 121.5(7) . .
N1 C10 H10 119.3 . .
C11 C10 H10 119.3 . .
C12 C11 C10 121.6(7) . .
C12 C11 H11 119.2 . .
C10 C11 H11 119.2 . .
C11 C12 C13 116.0(7) . .
C11 C12 C17 123.8(8) . .
C13 C12 C17 120.2(7) . .
C14 C13 C12 120.3(8) . .
C14 C13 H13 119.8 . .
C12 C13 H13 119.8 . .
N1 C14 C13 122.4(8) . .
N1 C14 H14 118.8 . .
C13 C14 H14 118.8 . .
N2 C15 C16 123.2(9) . .
N2 C15 H15 118.4 . .
C16 C15 H15 118.4 . .
C15 C16 C17 120.7(9) . .
C15 C16 H16 119.7 . .
C17 C16 H16 119.7 . .
C18 C17 C16 117.5(8) . .
C18 C17 C12 119.8(8) . .
C16 C17 C12 122.6(8) . .
C17 C18 C19 118.6(9) . .
C17 C18 H18 120.7 . .
C19 C18 H18 120.7 . .
N2 C19 C18 124.2(9) . .
N2 C19 H19 117.9 . .
C18 C19 H19 117.9 . .
C10 N1 C14 118.2(7) . .
C10 N1 Zn1 122.2(5) . .
C14 N1 Zn1 119.6(5) . .
C19 N2 C15 115.8(8) . .
C19 N2 Zn2 122.1(7) . 7_565
C15 N2 Zn2 121.7(6) . 7_565
C7 O1 Zn2 138.2(5) . .
C7 O2 Zn1 123.1(5) . 4_545
C8 O3 Zn1 132.4(5) . .
C9 O5 Zn1 117.0(6) . 4
Zn2 O7 H7A 109.5 . .
Zn2 O7 H7B 109.5 . .
H7A O7 H7B 109.5 . .
Zn2 O8 H8 112(9) . .
H1WB O1W H1WA 111.9 . .
H2WA O2W H2WB 111.0 . .
H3WB O3W H3WA 112.9 . .
O4W O4W H4WB 111.2 5_656 .
O4W O4W H4WA 0.0 5_656 .
H4WB O4W H4WA 111.2 . .

loop_
_geom_bond_atom_site_label_1
_geom_bond_atom_site_label_2
_geom_bond_distance
_geom_bond_site_symmetry_2
Zn1 O2 1.942(5) 4
Zn1 O5 1.957(6) 4_545
Zn1 O3 1.981(5) .
Zn1 N1 2.005(6) .
Zn2 O7 2.066(9) .
Zn2 O8 2.123(11) .
Zn2 N2 2.138(7) 7_565
Zn2 N2 2.138(7) 8_566
Zn2 O1 2.161(5) 2_655
Zn2 O1 2.161(5) .
C1 C6 1.380(10) .
C1 C2 1.390(9) .
C1 C7 1.506(9) .
C2 C3 1.372(9) .
C2 C8 1.546(10) .
C3 C4 1.361(10) .
C3 C9 1.524(10) .
C4 C5 1.376(11) .
C4 H4 0.9300 .
C5 C6 1.362(11) .
C5 H5 0.9300 .
C6 H6 0.9300 .
C7 O1 1.244(8) .
C7 O2 1.244(9) .
C8 O4 1.222(9) .
C8 O3 1.260(9) .
C9 O5 1.212(11) .
C9 O6' 1.22(2) .
C9 O6 1.32(2) .
C10 N1 1.334(10) .
C10 C11 1.375(10) .
C10 H10 0.9300 .
C11 C12 1.363(11) .
C11 H11 0.9300 .
C12 C13 1.399(12) .
C12 C17 1.490(10) .
C13 C14 1.362(12) .
C13 H13 0.9300 .
C14 N1 1.338(10) .
C14 H14 0.9300 .
C15 N2 1.343(12) .
C15 C16 1.362(12) .
C15 H15 0.9300 .
C16 C17 1.367(12) .
C16 H16 0.9300 .
C17 C18 1.340(13) .
C18 C19 1.423(13) .
C18 H18 0.9300 .
C19 N2 1.294(12) .
C19 H19 0.9300 .
N2 Zn2 2.138(7) 7_565
O2 Zn1 1.942(5) 4_545
O5 Zn1 1.957(6) 4
O7 H7A 0.8501 .
O7 H7B 0.8499 .
O8 H8 0.87(2) .
O1W H1WB 0.8482 .
O1W H1WA 0.8484 .
O2W H2WA 0.8485 .
O2W H2WB 0.8489 .
O3W H3WB 0.8491 .
O3W H3WA 0.8648 .
O4W O4W 1.67(6) 5_656
O4W H4WB 0.8499 .
O4W H4WA 0.8349 .
